data_1575132
loop_
_publ_author_name
'Meyer, Fabio'
'Siumbeli, Arina'
'Dost&#xe1;l, Libor'
'Hupf, Emanuel'
'Beckmann, Jens'

_publ_section_title
;
 Nature of the heavy formal double bonds As[double bond, length as
 m-dash]Ch, Sb[double bond, length as m-dash]Ch and Bi[double bond, length
 as m-dash]Ch (Ch = S, Se, Te) in NCN-pincer supported arsinidene,
 stibinidene and bismuthinidene chalcogenides.
;
_journal_issue 35
_journal_name_full 'Chemical science'
_journal_page_first 16232
_journal_page_last 16239
_journal_paper_doi 10.1039/d5sc03320a
_journal_volume 16
_journal_year 2025
_chemical_formula_moiety 'C48 H45 As Cl N2 P2, As2 Cl4 O, Cl, 0.5(C6 H4 F2), 1[C6H4F2]'
_chemical_formula_sum 'C57 H51 As3 Cl6 F3 N2 O P2'
_chemical_formula_weight 1336.40
_space_group_crystal_system triclinic
_space_group_IT_number 2
_space_group_name_Hall '-P 1'
_space_group_name_H-M_alt 'P -1'
_atom_sites_solution_hydrogens geom
_atom_sites_solution_primary dual
_audit_creation_date 2024-02-22
_audit_creation_method
;
Olex2 1.5
(compiled 2023.08.24 svn.re1ec1418 for OlexSys, GUI svn.r6817)
;
_audit_update_record
;
2025-04-25 deposited with the CCDC.	2025-07-18 downloaded from the CCDC.
;
_cell_angle_alpha 106.082(2)
_cell_angle_beta 93.732(2)
_cell_angle_gamma 105.763(2)
_cell_formula_units_Z 4
_cell_length_a 12.9688(9)
_cell_length_b 18.3595(12)
_cell_length_c 26.9379(16)
_cell_measurement_reflns_used 9795
_cell_measurement_temperature 100.00
_cell_measurement_theta_max 28.25
_cell_measurement_theta_min 2.26
_cell_volume 5862.5(7)
_computing_molecular_graphics 'Olex2 1.5 (Dolomanov et al., 2009)'
_computing_publication_material 'Olex2 1.5 (Dolomanov et al., 2009)'
_computing_structure_refinement 'SHELXL 2016/4 (Sheldrick, 2015)'
_computing_structure_solution 'SHELXT  (Sheldrick, 2015)'
_diffrn_ambient_temperature 100.00
_diffrn_measured_fraction_theta_full 0.999
_diffrn_measured_fraction_theta_max 0.997
_diffrn_measurement_device_type 'Bruker Venture D8'
_diffrn_measurement_method '\f and \w scans'
_diffrn_radiation_type MoK\a
_diffrn_radiation_wavelength 0.71073
_diffrn_reflns_av_R_equivalents 0.0935
_diffrn_reflns_av_unetI/netI 0.0723
_diffrn_reflns_Laue_measured_fraction_full 0.999
_diffrn_reflns_Laue_measured_fraction_max 0.997
_diffrn_reflns_limit_h_max 18
_diffrn_reflns_limit_h_min -18
_diffrn_reflns_limit_k_max 26
_diffrn_reflns_limit_k_min -26
_diffrn_reflns_limit_l_max 38
_diffrn_reflns_limit_l_min -38
_diffrn_reflns_number 218773
_diffrn_reflns_point_group_measured_fraction_full 0.999
_diffrn_reflns_point_group_measured_fraction_max 0.997
_diffrn_reflns_theta_full 25.242
_diffrn_reflns_theta_max 30.560
_diffrn_reflns_theta_min 1.938
_diffrn_standards_number 0
_exptl_absorpt_coefficient_mu 2.078
_exptl_absorpt_correction_T_max 0.7461
_exptl_absorpt_correction_T_min 0.6748
_exptl_absorpt_correction_type multi-scan
_exptl_absorpt_process_details
;
SADABS-2016/2 (Bruker,2016/2) was used for absorption correction.
wR2(int) was 0.0884 before and 0.0698 after correction.
The Ratio of minimum to maximum transmission is 0.9044.
The \l/2 correction factor is Not present.
;
_exptl_crystal_colour colourless
_exptl_crystal_density_diffrn 1.514
_exptl_crystal_description block
_exptl_crystal_F_000 2692
_exptl_crystal_size_max 0.19
_exptl_crystal_size_mid 0.18
_exptl_crystal_size_min 0.17
_refine_diff_density_max 1.635
_refine_diff_density_min -0.799
_refine_diff_density_rms 0.098
_refine_ls_extinction_method none
_refine_ls_goodness_of_fit_ref 1.022
_refine_ls_hydrogen_treatment constr
_refine_ls_matrix_type full
_refine_ls_number_parameters 1201
_refine_ls_number_reflns 35882
_refine_ls_number_restraints 0
_refine_ls_restrained_S_all 1.022
_refine_ls_R_factor_all 0.0837
_refine_ls_R_factor_gt 0.0451
_refine_ls_shift/su_max 0.001
_refine_ls_shift/su_mean 0.000
_refine_ls_structure_factor_coef Fsqd
_refine_ls_weighting_details 'w=1/[\s^2^(Fo^2^)+(0.0525P)^2^] where P=(Fo^2^+2Fc^2^)/3'
_refine_ls_weighting_scheme calc
_refine_ls_wR_factor_gt 0.1023
_refine_ls_wR_factor_ref 0.1150
_reflns_Friedel_coverage 0.000
_reflns_number_gt 23282
_reflns_number_total 35882
_reflns_threshold_expression 'I > 2\s(I)'
_cod_data_source_file d5sc03320a3.cif
_cod_data_source_block siumbelia230424_0m
_cod_depositor_comments 'Adding full bibliography for 1575122--1575132.cif.'
_cod_database_code 1575132
_shelx_shelxl_version_number 2016/4
_shelx_space_group_comment
;
The symmetry employed for this shelxl refinement is uniquely defined
by the following loop, which should always be used as a source of
symmetry information in preference to the above space-group names.
They are only intended as comments.
;
_olex2_refinement_description
;
1. Fixed Uiso
 At 1.2 times of:
  All C(H) groups
 At 1.5 times of:
  All C(H,H,H) groups
2.a Aromatic/amide H refined with riding coordinates:
 C84(H84), C13(H13), C83(H83), C12(H12), C82(H82), C121(H121), C115(H115),
 C101(H101), C14(H14), C111(H111), C114(H114), C25(H25), C21(H21), C125(H125),
 C22(H22), C112(H112), C91(H91), C132(H132), C105(H105), C123(H123), C24(H24),
 C31(H31), C142(H142), C35(H35), C134(H134), C55(H55), C113(H113), C124(H124),
 C102(H102), C122(H122), C103(H103), C23(H23), C95(H95), C45(H45), C93(H93),
 C104(H104), C54(H54), C74(H74), C33(H33), C34(H34), C41(H41), C92(H92),
 C62(H62), C94(H94), C64(H64), C144(H144), C44(H44), C53(H53), C52(H52),
 C42(H42), C32(H32), C72(H72), C43(H43), C51(H51), C153(H153), C155(H155),
 C152(H152), C154(H154)
2.b Idealised Me refined as rotating group:
 C148(H14A,H14B,H14C), C138(H13A,H13B,H13C), C68(H68A,H68B,H68C), C136(H13D,
 H13E,H13F), C137(H13G,H13H,H13I), C76(H76A,H76B,H76C), C66(H66A,H66B,H66C),
 C78(H78A,H78B,H78C), C147(H14D,H14E,H14F), C146(H14G,H14H,H14I), C77(H77A,H77B,
 H77C), C67(H67A,H67B,H67C)
;
_smtbx_masks_special_details
;
A solvent mask was calculated and 236 electrons were 
found in a volume of 1076\%A^3^ in 2 voids per unit cell. 
This is consistent with the presence of 
1[C6H4F2] per Asymmetric Unit 
which account for 232 electrons 
per unit cell.
;
_smtbx_masks_void_probe_radius 1.2
_smtbx_masks_void_truncation_radius 1.2
_olex2_submission_special_instructions 'No special instructions were received'

loop_
_space_group_symop_operation_xyz
'x, y, z'
'-x, -y, -z'

loop_
_atom_site_label
_atom_site_type_symbol
_atom_site_fract_x
_atom_site_fract_y
_atom_site_fract_z
_atom_site_U_iso_or_equiv
_atom_site_adp_type
_atom_site_occupancy
_atom_site_site_symmetry_order
_atom_site_calc_flag
_atom_site_refinement_flags_posn
_atom_site_refinement_flags_adp
_atom_site_refinement_flags_occupancy
_atom_site_disorder_assembly
_atom_site_disorder_group
As2 As 0.11940(2) 0.71672(2) 0.42193(2) 0.01927(6) Uani 1 1 d . . . . .
As1 As 0.96679(2) 0.75561(2) 0.05057(2) 0.02201(6) Uani 1 1 d . . . . .
As3 As 0.15809(2) 0.85684(2) 0.67422(2) 0.02198(6) Uani 1 1 d . . . . .
As5 As -0.05530(2) 0.92935(2) 0.74536(2) 0.02498(7) Uani 1 1 d . . . . .
As4 As 0.12202(3) 0.72645(2) 0.72859(2) 0.02834(7) Uani 1 1 d . . . . .
As6 As -0.12072(3) 0.77476(2) 0.77605(2) 0.03064(7) Uani 1 1 d . . . . .
Cl3 Cl 0.14346(6) 0.81863(4) 0.58719(3) 0.02609(14) Uani 1 1 d . . . . .
Cl2 Cl 0.06715(5) 0.60715(4) 0.35353(3) 0.02572(14) Uani 1 1 d . . . . .
P4 P 0.27454(5) 0.64742(4) 0.48193(3) 0.01831(13) Uani 1 1 d . . . . .
P1 P 1.18545(5) 0.88991(4) 0.05378(3) 0.02017(14) Uani 1 1 d . . . . .
Cl8 Cl -0.01986(6) 1.04469(4) 0.80785(3) 0.02966(15) Uani 1 1 d . . . . .
Cl11 Cl -0.07663(6) 0.76860(4) 0.67489(3) 0.03160(16) Uani 1 1 d . . . . .
Cl4 Cl 0.33533(6) 0.91972(5) 0.68689(3) 0.03286(17) Uani 1 1 d . . . . .
P3 P -0.11926(5) 0.69060(4) 0.45223(3) 0.01911(14) Uani 1 1 d . . . . .
Cl1 Cl 0.93008(5) 0.71614(5) -0.03618(3) 0.02964(16) Uani 1 1 d . . . . .
Cl12 Cl 0.13765(7) 0.88508(5) 0.78523(3) 0.03466(17) Uani 1 1 d . . . . .
P2 P 0.75443(6) 0.81289(5) 0.06214(3) 0.02467(15) Uani 1 1 d . . . . .
Cl7 Cl -0.20857(6) 0.93742(6) 0.70789(3) 0.04005(19) Uani 1 1 d . . . . .
Cl5 Cl 0.08902(8) 0.59976(5) 0.67889(3) 0.0420(2) Uani 1 1 d . . . . .
Cl10 Cl -0.14412(8) 0.78490(5) 0.85965(3) 0.0444(2) Uani 1 1 d . . . . .
Cl6 Cl 0.28478(8) 0.73934(6) 0.76828(4) 0.0507(2) Uani 1 1 d . . . . .
Cl9 Cl -0.29423(7) 0.71959(6) 0.74336(4) 0.0535(2) Uani 1 1 d . . . . .
O1 O 0.17309(17) 0.76561(12) 0.67862(8) 0.0304(5) Uani 1 1 d . . . . .
N3 N -0.03789(17) 0.72785(14) 0.41717(9) 0.0210(5) Uani 1 1 d . . . . .
O2 O -0.11946(19) 0.87418(13) 0.78538(9) 0.0369(5) Uani 1 1 d . . . . .
N4 N 0.27271(17) 0.69757(13) 0.44205(9) 0.0213(5) Uani 1 1 d . . . . .
N1 N 1.13566(17) 0.79847(13) 0.05108(9) 0.0220(5) Uani 1 1 d . . . . .
N2 N 0.79920(19) 0.73849(15) 0.05643(10) 0.0273(5) Uani 1 1 d . . . . .
C84 C 0.1068(2) 0.59535(16) 0.53616(11) 0.0215(5) Uani 1 1 d . . . . .
H84 H 0.154280 0.574865 0.552734 0.026 Uiso 1 1 calc R U . . .
F1 F 0.4033(2) 0.75241(18) 0.26350(9) 0.0755(8) Uani 1 1 d . . . . .
C13 C 0.9757(2) 1.02253(18) 0.06763(11) 0.0257(6) Uani 1 1 d . . . . .
H13 H 0.977550 1.075877 0.071356 0.031 Uiso 1 1 calc R U . . .
C85 C 0.1413(2) 0.63321(15) 0.49934(10) 0.0180(5) Uani 1 1 d . . . . .
C83 C 0.0033(2) 0.58759(16) 0.54860(11) 0.0222(6) Uani 1 1 d . . . . .
H83 H -0.019209 0.563451 0.574646 0.027 Uiso 1 1 calc R U . . .
C11 C 1.0669(2) 0.92302(17) 0.05871(10) 0.0203(5) Uani 1 1 d . . . . .
C12 C 1.0704(2) 1.00106(17) 0.06270(10) 0.0228(6) Uani 1 1 d . . . . .
H12 H 1.136441 1.038982 0.062066 0.027 Uiso 1 1 calc R U . . .
C82 C -0.0679(2) 0.61485(16) 0.52327(11) 0.0211(5) Uani 1 1 d . . . . .
H82 H -0.139681 0.607675 0.531015 0.025 Uiso 1 1 calc R U . . .
C20 C 1.2386(2) 0.90389(17) -0.00399(11) 0.0221(6) Uani 1 1 d . . . . .
C121 C 0.3518(2) 0.71754(17) 0.58969(11) 0.0259(6) Uani 1 1 d . . . . .
H121 H 0.278566 0.709777 0.595337 0.031 Uiso 1 1 calc R U . . .
C110 C 0.2887(2) 0.54947(16) 0.45412(11) 0.0211(5) Uani 1 1 d . . . . .
C10 C 0.9710(2) 0.86631(16) 0.05889(10) 0.0199(5) Uani 1 1 d . . . . .
C80 C 0.0715(2) 0.66329(15) 0.47394(10) 0.0171(5) Uani 1 1 d . . . . .
C81 C -0.0334(2) 0.65287(15) 0.48634(10) 0.0184(5) Uani 1 1 d . . . . .
C120 C 0.3757(2) 0.69422(15) 0.53903(11) 0.0208(5) Uani 1 1 d . . . . .
C15 C 0.8762(2) 0.88877(17) 0.06320(10) 0.0227(6) Uani 1 1 d . . . . .
C115 C 0.3493(2) 0.51610(16) 0.48115(11) 0.0215(5) Uani 1 1 d . . . . .
H115 H 0.384756 0.544648 0.515870 0.026 Uiso 1 1 calc R U . . .
C101 C -0.1300(2) 0.78817(17) 0.54955(11) 0.0241(6) Uani 1 1 d . . . . .
H101 H -0.090482 0.760214 0.563870 0.029 Uiso 1 1 calc R U . . .
C30 C 1.2916(2) 0.94985(18) 0.10716(11) 0.0243(6) Uani 1 1 d . . . . .
C14 C 0.8792(2) 0.96699(17) 0.06716(11) 0.0244(6) Uani 1 1 d . . . . .
H14 H 0.814588 0.981882 0.069531 0.029 Uiso 1 1 calc R U . . .
C133 C -0.0917(2) 0.90272(19) 0.35251(12) 0.0295(7) Uani 1 1 d . . . . .
C111 C 0.2338(2) 0.50561(16) 0.40373(11) 0.0221(6) Uani 1 1 d . . . . .
H111 H 0.191048 0.527524 0.385584 0.026 Uiso 1 1 calc R U . . .
C90 C -0.2370(2) 0.60703(16) 0.41897(10) 0.0207(5) Uani 1 1 d . . . . .
C145 C 0.4066(2) 0.82956(18) 0.46250(12) 0.0267(6) Uani 1 1 d . . . . .
C114 C 0.3572(2) 0.44059(17) 0.45673(12) 0.0246(6) Uani 1 1 d . . . . .
H114 H 0.399105 0.418039 0.474772 0.030 Uiso 1 1 calc R U . . .
C40 C 0.6591(2) 0.80914(18) 0.00893(12) 0.0278(6) Uani 1 1 d . . . . .
C100 C -0.1650(2) 0.76450(16) 0.49563(11) 0.0212(5) Uani 1 1 d . . . . .
C25 C 1.3322(2) 0.96465(17) -0.00258(11) 0.0244(6) Uani 1 1 d . . . . .
H25 H 1.369522 1.001998 0.029919 0.029 Uiso 1 1 calc R U . . .
C21 C 1.1834(2) 0.85050(17) -0.05249(11) 0.0251(6) Uani 1 1 d . . . . .
H21 H 1.119255 0.809292 -0.054011 0.030 Uiso 1 1 calc R U . . .
C65 C 1.2156(2) 0.75747(18) 0.12013(13) 0.0308(7) Uani 1 1 d . . . . .
C125 C 0.4841(2) 0.70817(16) 0.53094(13) 0.0266(6) Uani 1 1 d . . . . .
H125 H 0.501238 0.693326 0.496528 0.032 Uiso 1 1 calc R U . . .
C22 C 1.2220(2) 0.85764(18) -0.09808(12) 0.0288(6) Uani 1 1 d . . . . .
H22 H 1.183589 0.821772 -0.130818 0.035 Uiso 1 1 calc R U . . .
C112 C 0.2414(2) 0.43036(17) 0.38014(11) 0.0261(6) Uani 1 1 d . . . . .
H112 H 0.203576 0.400635 0.345984 0.031 Uiso 1 1 calc R U . . .
C91 C -0.3422(2) 0.60890(19) 0.42416(11) 0.0270(6) Uani 1 1 d . . . . .
H91 H -0.354599 0.655874 0.444911 0.032 Uiso 1 1 calc R U . . .
C135 C -0.0075(2) 0.86832(17) 0.42254(11) 0.0240(6) Uani 1 1 d . . . . .
C132 C -0.1349(2) 0.8233(2) 0.32581(12) 0.0302(7) Uani 1 1 d . . . . .
H132 H -0.177587 0.808118 0.292495 0.036 Uiso 1 1 calc R U . . .
C148 C 0.3584(2) 0.86160(18) 0.50975(13) 0.0324(7) Uani 1 1 d . . . . .
H14A H 0.279369 0.838286 0.502451 0.049 Uiso 1 1 calc R U . . .
H14B H 0.376979 0.919552 0.518390 0.049 Uiso 1 1 calc R U . . .
H14C H 0.387209 0.847916 0.539319 0.049 Uiso 1 1 calc R U . . .
F2 F 0.4506(2) 0.9092(2) 0.30309(13) 0.1005(10) Uani 1 1 d . . . . .
C105 C -0.2248(2) 0.80544(18) 0.47519(11) 0.0259(6) Uani 1 1 d . . . . .
H105 H -0.249880 0.788969 0.438725 0.031 Uiso 1 1 calc R U . . .
C123 C 0.5418(2) 0.76443(18) 0.62319(14) 0.0374(8) Uani 1 1 d . . . . .
H123 H 0.598641 0.787537 0.652123 0.045 Uiso 1 1 calc R U . . .
C24 C 1.3707(2) 0.97036(19) -0.04867(12) 0.0283(6) Uani 1 1 d . . . . .
H24 H 1.434828 1.011367 -0.047502 0.034 Uiso 1 1 calc R U . . .
C31 C 1.2829(2) 1.01503(18) 0.14573(11) 0.0279(6) Uani 1 1 d . . . . .
H31 H 1.218202 1.029820 0.144837 0.033 Uiso 1 1 calc R U . . .
C142 C 0.5041(2) 0.7768(2) 0.37684(13) 0.0344(7) Uani 1 1 d . . . . .
H142 H 0.538299 0.758327 0.347857 0.041 Uiso 1 1 calc R U . . .
C141 C 0.4156(2) 0.72392(18) 0.38692(12) 0.0275(6) Uani 1 1 d . . . . .
C35 C 1.3857(2) 0.92679(19) 0.10950(12) 0.0285(6) Uani 1 1 d . . . . .
H35 H 1.391588 0.881916 0.083285 0.034 Uiso 1 1 calc R U . . .
C131 C -0.1188(2) 0.76417(18) 0.34550(11) 0.0248(6) Uani 1 1 d . . . . .
C134 C -0.0277(2) 0.92469(18) 0.40056(12) 0.0280(6) Uani 1 1 d . . . . .
H134 H 0.003384 0.979594 0.419140 0.034 Uiso 1 1 calc R U . . .
C138 C 0.0634(2) 0.89653(18) 0.47451(12) 0.0306(7) Uani 1 1 d . . . . .
H13A H 0.135064 0.890254 0.469456 0.046 Uiso 1 1 calc R U . . .
H13B H 0.030621 0.865048 0.496633 0.046 Uiso 1 1 calc R U . . .
H13C H 0.071023 0.952720 0.491440 0.046 Uiso 1 1 calc R U . . .
C55 C 0.7400(2) 0.90939(19) 0.15974(11) 0.0282(6) Uani 1 1 d . . . . .
H55 H 0.797223 0.949866 0.154141 0.034 Uiso 1 1 calc R U . . .
C113 C 0.3044(2) 0.39830(16) 0.40647(11) 0.0238(6) Uani 1 1 d . . . . .
H113 H 0.311281 0.347305 0.389901 0.029 Uiso 1 1 calc R U . . .
C124 C 0.5661(2) 0.74366(18) 0.57338(14) 0.0340(7) Uani 1 1 d . . . . .
H124 H 0.639701 0.753710 0.567993 0.041 Uiso 1 1 calc R U . . .
C130 C -0.0548(2) 0.78719(17) 0.39478(11) 0.0221(6) Uani 1 1 d . . . . .
C102 C -0.1540(2) 0.85318(18) 0.58199(12) 0.0284(6) Uani 1 1 d . . . . .
H102 H -0.130598 0.869439 0.618602 0.034 Uiso 1 1 calc R U . . .
C68 C 1.1788(3) 0.8128(2) 0.16243(12) 0.0374(8) Uani 1 1 d . . . . .
H68A H 1.240108 0.860152 0.180217 0.056 Uiso 1 1 calc R U . . .
H68B H 1.151153 0.785827 0.187704 0.056 Uiso 1 1 calc R U . . .
H68C H 1.121230 0.828716 0.147012 0.056 Uiso 1 1 calc R U . . .
C60 C 1.1957(2) 0.75111(17) 0.06701(12) 0.0246(6) Uani 1 1 d . . . . .
C140 C 0.3674(2) 0.75054(17) 0.43109(11) 0.0234(6) Uani 1 1 d . . . . .
C122 C 0.4346(3) 0.75191(18) 0.63167(13) 0.0347(7) Uani 1 1 d . . . . .
H122 H 0.418331 0.766957 0.666240 0.042 Uiso 1 1 calc R U . . .
C136 C -0.1695(3) 0.67775(19) 0.31434(12) 0.0326(7) Uani 1 1 d . . . . .
H13D H -0.234769 0.655482 0.328192 0.049 Uiso 1 1 calc R U . . .
H13E H -0.117650 0.648373 0.316971 0.049 Uiso 1 1 calc R U . . .
H13F H -0.189035 0.673294 0.277622 0.049 Uiso 1 1 calc R U . . .
C103 C -0.2112(2) 0.89412(18) 0.56146(12) 0.0304(7) Uani 1 1 d . . . . .
H103 H -0.225883 0.938941 0.583845 0.037 Uiso 1 1 calc R U . . .
C75 C 0.7766(3) 0.6606(2) 0.11769(13) 0.0357(7) Uani 1 1 d . . . . .
C23 C 1.3164(2) 0.91675(19) -0.09640(11) 0.0285(6) Uani 1 1 d . . . . .
H23 H 1.343744 0.920500 -0.127769 0.034 Uiso 1 1 calc R U . . .
C95 C -0.2197(2) 0.53786(18) 0.38861(12) 0.0287(6) Uani 1 1 d . . . . .
H95 H -0.147886 0.536432 0.384793 0.034 Uiso 1 1 calc R U . . .
C45 C 0.5548(2) 0.81303(19) 0.01466(13) 0.0362(8) Uani 1 1 d . . . . .
H45 H 0.530565 0.816426 0.047517 0.043 Uiso 1 1 calc R U . . .
C70 C 0.7490(2) 0.66718(18) 0.06855(12) 0.0301(7) Uani 1 1 d . . . . .
C93 C -0.4118(2) 0.4735(2) 0.36898(13) 0.0352(7) Uani 1 1 d . . . . .
H93 H -0.471717 0.428009 0.351765 0.042 Uiso 1 1 calc R U . . .
C137 C -0.1132(3) 0.9656(2) 0.33067(15) 0.0410(8) Uani 1 1 d . . . . .
H13G H -0.115110 0.948816 0.292686 0.062 Uiso 1 1 calc R U . . .
H13H H -0.055459 1.015946 0.346431 0.062 Uiso 1 1 calc R U . . .
H13I H -0.183073 0.972853 0.338740 0.062 Uiso 1 1 calc R U . . .
C104 C -0.2472(2) 0.86993(19) 0.50817(12) 0.0308(7) Uani 1 1 d . . . . .
H104 H -0.287559 0.897786 0.494236 0.037 Uiso 1 1 calc R U . . .
C76 C 0.6475(3) 0.6080(2) -0.02429(13) 0.0389(8) Uani 1 1 d . . . . .
H76A H 0.604335 0.644858 -0.021496 0.058 Uiso 1 1 calc R U . . .
H76B H 0.605148 0.555472 -0.047771 0.058 Uiso 1 1 calc R U . . .
H76C H 0.713727 0.627816 -0.038272 0.058 Uiso 1 1 calc R U . . .
C54 C 0.7000(2) 0.9223(2) 0.20688(12) 0.0329(7) Uani 1 1 d . . . . .
H54 H 0.729722 0.971832 0.233558 0.040 Uiso 1 1 calc R U . . .
C143 C 0.5445(2) 0.8553(2) 0.40714(14) 0.0351(7) Uani 1 1 d . . . . .
C71 C 0.6772(2) 0.60151(19) 0.02922(13) 0.0330(7) Uani 1 1 d . . . . .
C74 C 0.7332(3) 0.5881(2) 0.12667(16) 0.0458(9) Uani 1 1 d . . . . .
H74 H 0.752234 0.583180 0.159995 0.055 Uiso 1 1 calc R U . . .
C50 C 0.6962(2) 0.83712(19) 0.12079(11) 0.0289(6) Uani 1 1 d . . . . .
C33 C 1.4624(3) 1.0355(2) 0.18779(13) 0.0446(9) Uani 1 1 d . . . . .
H33 H 1.521076 1.065210 0.215267 0.053 Uiso 1 1 calc R U . . .
C34 C 1.4703(2) 0.9698(2) 0.15032(13) 0.0390(8) Uani 1 1 d . . . . .
H34 H 1.533872 0.953794 0.152361 0.047 Uiso 1 1 calc R U . . .
C41 C 0.6925(3) 0.8044(2) -0.03959(13) 0.0382(8) Uani 1 1 d . . . . .
H41 H 0.763830 0.802257 -0.044067 0.046 Uiso 1 1 calc R U . . .
C61 C 1.2280(2) 0.69513(18) 0.02928(12) 0.0294(6) Uani 1 1 d . . . . .
C92 C -0.4294(2) 0.5417(2) 0.39885(12) 0.0333(7) Uani 1 1 d . . . . .
H92 H -0.501310 0.543068 0.402278 0.040 Uiso 1 1 calc R U . . .
C62 C 1.2846(2) 0.64947(18) 0.04566(14) 0.0353(7) Uani 1 1 d . . . . .
H62 H 1.308458 0.612697 0.020337 0.042 Uiso 1 1 calc R U . . .
C94 C -0.3070(2) 0.47085(19) 0.36383(13) 0.0336(7) Uani 1 1 d . . . . .
H94 H -0.294988 0.423444 0.343474 0.040 Uiso 1 1 calc R U . . .
C64 C 1.2709(3) 0.70884(19) 0.13393(14) 0.0377(8) Uani 1 1 d . . . . .
H64 H 1.284055 0.712356 0.169755 0.045 Uiso 1 1 calc R U . . .
C144 C 0.4949(2) 0.88049(19) 0.44987(13) 0.0327(7) Uani 1 1 d . . . . .
H144 H 0.521893 0.934318 0.471322 0.039 Uiso 1 1 calc R U . . .
C44 C 0.4863(3) 0.8120(2) -0.02714(15) 0.0447(9) Uani 1 1 d . . . . .
H44 H 0.415572 0.815440 -0.022681 0.054 Uiso 1 1 calc R U . . .
C73 C 0.6626(3) 0.5223(2) 0.08838(17) 0.0472(9) Uani 1 1 d . . . . .
C53 C 0.6174(3) 0.8639(2) 0.21510(13) 0.0393(8) Uani 1 1 d . . . . .
H53 H 0.591239 0.872905 0.247693 0.047 Uiso 1 1 calc R U . . .
C52 C 0.5726(3) 0.7927(2) 0.17675(14) 0.0455(9) Uani 1 1 d . . . . .
H52 H 0.514792 0.753031 0.182755 0.055 Uiso 1 1 calc R U . . .
C42 C 0.6232(3) 0.8026(2) -0.08128(14) 0.0480(9) Uani 1 1 d . . . . .
H42 H 0.646673 0.799138 -0.114293 0.058 Uiso 1 1 calc R U . . .
C32 C 1.3695(3) 1.0587(2) 0.18584(12) 0.0387(8) Uani 1 1 d . . . . .
H32 H 1.364864 1.104386 0.211772 0.046 Uiso 1 1 calc R U . . .
C66 C 1.1986(3) 0.68055(19) -0.02802(12) 0.0341(7) Uani 1 1 d . . . . .
H66A H 1.121580 0.675354 -0.035879 0.051 Uiso 1 1 calc R U . . .
H66B H 1.212432 0.631464 -0.047651 0.051 Uiso 1 1 calc R U . . .
H66C H 1.242419 0.725277 -0.038067 0.051 Uiso 1 1 calc R U . . .
C72 C 0.6354(3) 0.5306(2) 0.04090(15) 0.0401(8) Uani 1 1 d . . . . .
H72 H 0.586085 0.486533 0.014809 0.048 Uiso 1 1 calc R U . . .
C78 C 0.8518(3) 0.7295(2) 0.16152(13) 0.0470(9) Uani 1 1 d . . . . .
H78A H 0.906713 0.762181 0.146825 0.070 Uiso 1 1 calc R U . . .
H78B H 0.887495 0.708869 0.185351 0.070 Uiso 1 1 calc R U . . .
H78C H 0.809844 0.761901 0.180733 0.070 Uiso 1 1 calc R U . . .
C43 C 0.5194(3) 0.8060(2) -0.07496(15) 0.0478(10) Uani 1 1 d . . . . .
H43 H 0.471189 0.804163 -0.103705 0.057 Uiso 1 1 calc R U . . .
C147 C 0.6387(3) 0.9115(2) 0.39300(16) 0.0491(10) Uani 1 1 d . . . . .
H14D H 0.611814 0.930582 0.365683 0.074 Uiso 1 1 calc R U . . .
H14E H 0.690729 0.883516 0.380149 0.074 Uiso 1 1 calc R U . . .
H14F H 0.674401 0.956888 0.424007 0.074 Uiso 1 1 calc R U . . .
C63 C 1.3071(3) 0.65637(19) 0.09810(15) 0.0407(8) Uani 1 1 d . . . . .
C51 C 0.6106(3) 0.7781(2) 0.12947(14) 0.0407(8) Uani 1 1 d . . . . .
H51 H 0.579286 0.728672 0.102962 0.049 Uiso 1 1 calc R U . . .
C146 C 0.3714(3) 0.6406(2) 0.34980(13) 0.0368(7) Uani 1 1 d . . . . .
H14G H 0.408503 0.636106 0.319043 0.055 Uiso 1 1 calc R U . . .
H14H H 0.293500 0.628653 0.338852 0.055 Uiso 1 1 calc R U . . .
H14I H 0.383426 0.602790 0.367348 0.055 Uiso 1 1 calc R U . . .
C153 C 0.1710(4) 0.8524(4) 0.3169(2) 0.0768(16) Uani 1 1 d . . . . .
H153 H 0.116601 0.875980 0.328342 0.092 Uiso 1 1 calc R U . . .
C77 C 0.6188(3) 0.4440(2) 0.0999(2) 0.0627(12) Uani 1 1 d . . . . .
H77A H 0.673406 0.437907 0.124032 0.094 Uiso 1 1 calc R U . . .
H77B H 0.601771 0.399879 0.067251 0.094 Uiso 1 1 calc R U . . .
H77C H 0.552880 0.443659 0.115803 0.094 Uiso 1 1 calc R U . . .
C155 C 0.2221(4) 0.7345(4) 0.27969(18) 0.0717(14) Uani 1 1 d . . . . .
H155 H 0.205238 0.678299 0.266786 0.086 Uiso 1 1 calc R U . . .
C67 C 1.3643(3) 0.6023(2) 0.11440(17) 0.0573(12) Uani 1 1 d . . . . .
H67A H 1.318829 0.546846 0.099789 0.086 Uiso 1 1 calc R U . . .
H67B H 1.376858 0.616684 0.152620 0.086 Uiso 1 1 calc R U . . .
H67C H 1.433856 0.608613 0.101267 0.086 Uiso 1 1 calc R U . . .
C150 C 0.3255(4) 0.7850(3) 0.28214(16) 0.0593(12) Uani 1 1 d . . . . .
C151 C 0.3497(4) 0.8646(3) 0.30060(19) 0.0658(13) Uani 1 1 d . . . . .
C152 C 0.2739(5) 0.8994(4) 0.3201(2) 0.0855(17) Uani 1 1 d . . . . .
H152 H 0.292750 0.955386 0.335668 0.103 Uiso 1 1 calc R U . . .
C154 C 0.1451(4) 0.7714(4) 0.2973(2) 0.0808(17) Uani 1 1 d . . . . .
H154 H 0.072861 0.739647 0.295654 0.097 Uiso 1 1 calc R U . . .

loop_
_atom_site_aniso_label
_atom_site_aniso_U_11
_atom_site_aniso_U_22
_atom_site_aniso_U_33
_atom_site_aniso_U_23
_atom_site_aniso_U_13
_atom_site_aniso_U_12
As2 0.01752(13) 0.02159(14) 0.02297(14) 0.01012(11) 0.00627(10) 0.00865(11)
As1 0.01964(13) 0.02479(15) 0.02152(14) 0.00567(12) 0.00444(11) 0.00776(11)
As3 0.02571(14) 0.02425(15) 0.01829(13) 0.00544(11) 0.00280(11) 0.01246(12)
As5 0.02644(15) 0.02842(16) 0.02013(14) 0.00584(12) 0.00660(12) 0.00931(12)
As4 0.03950(18) 0.02918(16) 0.02300(15) 0.00981(13) 0.00746(13) 0.01856(14)
As6 0.03416(17) 0.02882(16) 0.02993(17) 0.00885(14) 0.00930(13) 0.01025(14)
Cl3 0.0265(3) 0.0336(4) 0.0183(3) 0.0058(3) 0.0021(3) 0.0119(3)
Cl2 0.0264(3) 0.0306(4) 0.0225(3) 0.0058(3) 0.0048(3) 0.0144(3)
P4 0.0143(3) 0.0198(3) 0.0237(3) 0.0084(3) 0.0052(3) 0.0074(3)
P1 0.0156(3) 0.0271(4) 0.0197(3) 0.0075(3) 0.0030(3) 0.0091(3)
Cl8 0.0291(4) 0.0314(4) 0.0250(3) 0.0015(3) 0.0037(3) 0.0109(3)
Cl11 0.0353(4) 0.0298(4) 0.0243(3) 0.0035(3) 0.0057(3) 0.0059(3)
Cl4 0.0253(3) 0.0377(4) 0.0296(4) 0.0018(3) -0.0008(3) 0.0099(3)
P3 0.0151(3) 0.0245(4) 0.0199(3) 0.0073(3) 0.0033(3) 0.0088(3)
Cl1 0.0217(3) 0.0381(4) 0.0225(3) 0.0011(3) 0.0043(3) 0.0066(3)
Cl12 0.0504(5) 0.0334(4) 0.0211(3) 0.0049(3) -0.0018(3) 0.0193(4)
P2 0.0170(3) 0.0303(4) 0.0238(4) 0.0028(3) 0.0058(3) 0.0073(3)
Cl7 0.0322(4) 0.0570(5) 0.0281(4) 0.0040(4) 0.0008(3) 0.0189(4)
Cl5 0.0662(6) 0.0296(4) 0.0358(4) 0.0089(3) 0.0130(4) 0.0234(4)
Cl10 0.0558(5) 0.0481(5) 0.0334(4) 0.0188(4) 0.0176(4) 0.0135(4)
Cl6 0.0525(5) 0.0651(6) 0.0444(5) 0.0228(5) -0.0019(4) 0.0296(5)
Cl9 0.0380(5) 0.0535(6) 0.0554(6) 0.0064(5) 0.0036(4) 0.0031(4)
O1 0.0406(12) 0.0314(11) 0.0290(11) 0.0126(9) 0.0129(9) 0.0216(10)
N3 0.0187(11) 0.0257(12) 0.0233(12) 0.0099(10) 0.0055(9) 0.0115(9)
O2 0.0491(14) 0.0313(12) 0.0343(12) 0.0102(10) 0.0211(11) 0.0147(11)
N4 0.0160(10) 0.0246(12) 0.0287(12) 0.0130(10) 0.0083(9) 0.0090(9)
N1 0.0188(11) 0.0248(12) 0.0247(12) 0.0081(10) 0.0037(9) 0.0095(9)
N2 0.0205(11) 0.0321(14) 0.0284(13) 0.0079(11) 0.0086(10) 0.0070(10)
C84 0.0191(12) 0.0228(14) 0.0235(14) 0.0077(11) 0.0011(11) 0.0074(11)
F1 0.0660(16) 0.133(2) 0.0508(15) 0.0296(16) 0.0210(12) 0.0632(17)
C13 0.0260(14) 0.0270(15) 0.0262(15) 0.0082(12) 0.0013(12) 0.0119(12)
C85 0.0153(11) 0.0183(13) 0.0199(13) 0.0041(10) 0.0028(10) 0.0060(10)
C83 0.0188(12) 0.0238(14) 0.0254(14) 0.0110(12) 0.0042(11) 0.0047(11)
C11 0.0191(12) 0.0297(15) 0.0135(12) 0.0051(11) 0.0031(10) 0.0111(11)
C12 0.0181(12) 0.0275(14) 0.0215(13) 0.0065(12) 0.0030(11) 0.0061(11)
C82 0.0149(12) 0.0234(14) 0.0261(14) 0.0090(11) 0.0061(10) 0.0056(10)
C20 0.0180(12) 0.0280(15) 0.0250(14) 0.0089(12) 0.0054(11) 0.0130(11)
C121 0.0217(13) 0.0237(14) 0.0321(16) 0.0058(12) -0.0008(12) 0.0103(11)
C110 0.0168(12) 0.0220(13) 0.0289(15) 0.0108(12) 0.0086(11) 0.0087(11)
C10 0.0174(12) 0.0264(14) 0.0155(12) 0.0041(11) 0.0018(10) 0.0087(11)
C80 0.0163(12) 0.0182(12) 0.0173(12) 0.0048(10) 0.0057(10) 0.0058(10)
C81 0.0159(12) 0.0181(13) 0.0207(13) 0.0044(10) 0.0043(10) 0.0058(10)
C120 0.0177(12) 0.0172(13) 0.0289(14) 0.0093(11) 0.0008(11) 0.0057(10)
C15 0.0186(13) 0.0320(15) 0.0168(13) 0.0039(11) 0.0023(10) 0.0103(11)
C115 0.0158(12) 0.0246(14) 0.0265(14) 0.0092(12) 0.0039(11) 0.0084(11)
C101 0.0133(12) 0.0311(15) 0.0267(14) 0.0083(12) 0.0026(11) 0.0055(11)
C30 0.0169(12) 0.0358(16) 0.0219(14) 0.0123(12) 0.0026(10) 0.0072(12)
C14 0.0214(13) 0.0335(16) 0.0214(14) 0.0066(12) 0.0034(11) 0.0151(12)
C133 0.0295(15) 0.0389(18) 0.0332(16) 0.0222(14) 0.0129(13) 0.0181(14)
C111 0.0192(13) 0.0243(14) 0.0258(14) 0.0096(12) 0.0053(11) 0.0090(11)
C90 0.0183(12) 0.0251(14) 0.0194(13) 0.0092(11) 0.0032(10) 0.0053(11)
C145 0.0186(13) 0.0305(16) 0.0366(17) 0.0182(14) 0.0069(12) 0.0078(12)
C114 0.0180(13) 0.0250(14) 0.0355(16) 0.0133(13) 0.0090(12) 0.0087(11)
C40 0.0189(13) 0.0293(16) 0.0285(15) 0.0006(13) -0.0004(11) 0.0061(12)
C100 0.0149(12) 0.0268(14) 0.0239(14) 0.0076(12) 0.0056(10) 0.0090(11)
C25 0.0203(13) 0.0293(15) 0.0259(14) 0.0093(12) 0.0014(11) 0.0109(12)
C21 0.0228(14) 0.0281(15) 0.0256(15) 0.0088(12) 0.0054(11) 0.0085(12)
C65 0.0282(15) 0.0300(16) 0.0364(17) 0.0127(14) 0.0015(13) 0.0105(13)
C125 0.0202(13) 0.0198(14) 0.0420(18) 0.0108(13) 0.0051(12) 0.0079(11)
C22 0.0289(15) 0.0332(16) 0.0240(15) 0.0069(13) 0.0035(12) 0.0111(13)
C112 0.0284(15) 0.0263(15) 0.0246(15) 0.0078(12) 0.0056(12) 0.0095(12)
C91 0.0174(13) 0.0381(17) 0.0271(15) 0.0105(13) 0.0033(11) 0.0102(12)
C135 0.0233(13) 0.0280(15) 0.0243(14) 0.0083(12) 0.0067(11) 0.0126(12)
C132 0.0294(15) 0.0471(19) 0.0242(15) 0.0182(14) 0.0064(12) 0.0198(14)
C148 0.0306(16) 0.0223(15) 0.0424(19) 0.0107(14) 0.0070(14) 0.0041(13)
F2 0.072(2) 0.121(3) 0.103(3) 0.029(2) 0.0251(18) 0.0233(19)
C105 0.0231(14) 0.0338(16) 0.0257(15) 0.0111(13) 0.0059(11) 0.0140(12)
C123 0.0268(16) 0.0251(16) 0.051(2) 0.0047(15) -0.0159(15) 0.0057(13)
C24 0.0193(13) 0.0378(17) 0.0345(17) 0.0178(14) 0.0065(12) 0.0118(12)
C31 0.0230(14) 0.0381(17) 0.0211(14) 0.0084(13) 0.0032(11) 0.0075(13)
C142 0.0250(15) 0.054(2) 0.0373(18) 0.0277(17) 0.0119(13) 0.0181(15)
C141 0.0208(13) 0.0360(17) 0.0353(16) 0.0186(14) 0.0100(12) 0.0149(12)
C35 0.0207(13) 0.0413(18) 0.0286(15) 0.0161(14) 0.0050(12) 0.0119(13)
C131 0.0239(14) 0.0348(16) 0.0223(14) 0.0118(12) 0.0084(11) 0.0151(12)
C134 0.0283(15) 0.0286(15) 0.0338(16) 0.0136(13) 0.0124(13) 0.0137(12)
C138 0.0352(16) 0.0276(16) 0.0301(16) 0.0100(13) 0.0031(13) 0.0103(13)
C55 0.0210(13) 0.0370(17) 0.0260(15) 0.0046(13) 0.0026(11) 0.0134(13)
C113 0.0213(13) 0.0189(13) 0.0330(16) 0.0075(12) 0.0096(12) 0.0080(11)
C124 0.0181(14) 0.0256(16) 0.056(2) 0.0133(15) -0.0034(14) 0.0046(12)
C130 0.0213(13) 0.0302(15) 0.0253(14) 0.0163(12) 0.0095(11) 0.0151(12)
C102 0.0219(14) 0.0314(16) 0.0258(15) -0.0004(13) 0.0015(12) 0.0081(12)
C68 0.0462(19) 0.048(2) 0.0246(16) 0.0144(15) 0.0044(14) 0.0221(17)
C60 0.0194(13) 0.0243(14) 0.0314(15) 0.0087(12) 0.0021(11) 0.0087(11)
C140 0.0153(12) 0.0287(15) 0.0344(16) 0.0204(13) 0.0077(11) 0.0078(11)
C122 0.0371(17) 0.0303(17) 0.0325(17) 0.0021(14) -0.0054(14) 0.0134(14)
C136 0.0347(17) 0.0390(18) 0.0250(15) 0.0113(14) 0.0011(13) 0.0120(14)
C103 0.0279(15) 0.0296(16) 0.0325(16) 0.0027(13) 0.0108(13) 0.0119(13)
C75 0.0324(17) 0.0376(18) 0.0379(18) 0.0148(15) 0.0103(14) 0.0076(14)
C23 0.0299(15) 0.0396(17) 0.0245(15) 0.0150(13) 0.0121(12) 0.0171(14)
C95 0.0196(13) 0.0303(16) 0.0342(16) 0.0080(13) 0.0045(12) 0.0062(12)
C45 0.0216(14) 0.0401(19) 0.0364(18) -0.0053(15) 0.0032(13) 0.0099(13)
C70 0.0235(14) 0.0315(16) 0.0345(17) 0.0071(14) 0.0133(13) 0.0083(12)
C93 0.0220(15) 0.0388(18) 0.0382(18) 0.0125(15) -0.0008(13) -0.0008(13)
C137 0.0352(18) 0.053(2) 0.056(2) 0.0390(19) 0.0147(16) 0.0218(16)
C104 0.0249(15) 0.0345(17) 0.0367(17) 0.0106(14) 0.0068(13) 0.0145(13)
C76 0.0325(17) 0.0359(18) 0.0361(18) 0.0028(15) 0.0026(14) 0.0001(14)
C54 0.0319(16) 0.0421(19) 0.0257(15) 0.0043(14) 0.0049(13) 0.0186(15)
C143 0.0207(14) 0.047(2) 0.047(2) 0.0310(17) 0.0070(14) 0.0078(14)
C71 0.0234(14) 0.0349(17) 0.0403(18) 0.0088(15) 0.0115(13) 0.0095(13)
C74 0.041(2) 0.048(2) 0.056(2) 0.0283(19) 0.0153(18) 0.0120(17)
C50 0.0214(14) 0.0381(17) 0.0241(15) 0.0043(13) 0.0066(12) 0.0085(13)
C33 0.0279(17) 0.070(3) 0.0233(16) 0.0123(17) -0.0064(13) -0.0002(17)
C34 0.0189(14) 0.068(2) 0.0380(19) 0.0293(18) 0.0029(13) 0.0130(15)
C41 0.0242(15) 0.058(2) 0.0329(17) 0.0106(16) 0.0014(13) 0.0173(15)
C61 0.0232(14) 0.0255(15) 0.0378(17) 0.0075(13) 0.0047(13) 0.0069(12)
C92 0.0189(14) 0.0452(19) 0.0345(17) 0.0129(15) 0.0040(12) 0.0068(13)
C62 0.0292(16) 0.0211(15) 0.050(2) 0.0030(14) 0.0024(15) 0.0086(13)
C94 0.0290(16) 0.0295(16) 0.0376(18) 0.0054(14) 0.0015(14) 0.0068(13)
C64 0.0421(19) 0.0341(18) 0.0369(18) 0.0125(15) -0.0070(15) 0.0127(15)
C144 0.0195(14) 0.0335(17) 0.0464(19) 0.0204(15) 0.0033(13) 0.0020(12)
C44 0.0218(15) 0.054(2) 0.049(2) -0.0024(18) -0.0034(15) 0.0174(15)
C73 0.0339(18) 0.040(2) 0.072(3) 0.024(2) 0.0152(18) 0.0093(16)
C53 0.0349(17) 0.059(2) 0.0293(17) 0.0106(16) 0.0130(14) 0.0231(17)
C52 0.0387(19) 0.052(2) 0.043(2) 0.0107(18) 0.0242(16) 0.0082(17)
C42 0.0380(19) 0.074(3) 0.0346(19) 0.0145(19) 0.0000(15) 0.0245(19)
C32 0.0321(17) 0.049(2) 0.0209(15) -0.0002(14) 0.0007(13) 0.0020(15)
C66 0.0350(17) 0.0317(17) 0.0349(17) 0.0034(14) 0.0102(14) 0.0148(14)
C72 0.0277(16) 0.0333(18) 0.057(2) 0.0126(17) 0.0138(16) 0.0057(14)
C78 0.054(2) 0.054(2) 0.0296(18) 0.0167(17) 0.0073(16) 0.0068(19)
C43 0.0310(18) 0.057(2) 0.046(2) 0.0018(18) -0.0146(16) 0.0185(17)
C147 0.0299(17) 0.063(3) 0.065(3) 0.043(2) 0.0136(17) 0.0057(17)
C63 0.0390(18) 0.0267(17) 0.054(2) 0.0085(16) -0.0107(16) 0.0150(14)
C51 0.0326(17) 0.0418(19) 0.0406(19) 0.0019(16) 0.0182(15) 0.0078(15)
C146 0.0406(18) 0.0397(19) 0.0377(18) 0.0160(15) 0.0192(15) 0.0170(15)
C153 0.075(3) 0.112(5) 0.087(4) 0.057(4) 0.047(3) 0.063(3)
C77 0.051(2) 0.053(3) 0.095(4) 0.040(3) 0.019(2) 0.013(2)
C155 0.062(3) 0.118(4) 0.068(3) 0.061(3) 0.027(2) 0.043(3)
C67 0.060(2) 0.036(2) 0.073(3) 0.008(2) -0.022(2) 0.0256(19)
C150 0.059(3) 0.099(4) 0.043(2) 0.032(2) 0.019(2) 0.047(3)
C151 0.046(2) 0.097(4) 0.070(3) 0.034(3) 0.017(2) 0.037(3)
C152 0.093(4) 0.106(4) 0.084(4) 0.036(3) 0.037(3) 0.060(4)
C154 0.061(3) 0.134(5) 0.085(4) 0.072(4) 0.038(3) 0.046(3)

loop_
_atom_type_symbol
_atom_type_description
_atom_type_scat_dispersion_real
_atom_type_scat_dispersion_imag
_atom_type_scat_source
C C 0.0033 0.0016 'International Tables Vol C Tables 4.2.6.8 and 6.1.1.4'
H H 0.0000 0.0000 'International Tables Vol C Tables 4.2.6.8 and 6.1.1.4'
As As 0.0499 2.0058 'International Tables Vol C Tables 4.2.6.8 and 6.1.1.4'
Cl Cl 0.1484 0.1585 'International Tables Vol C Tables 4.2.6.8 and 6.1.1.4'
F F 0.0171 0.0103 'International Tables Vol C Tables 4.2.6.8 and 6.1.1.4'
N N 0.0061 0.0033 'International Tables Vol C Tables 4.2.6.8 and 6.1.1.4'
O O 0.0106 0.0060 'International Tables Vol C Tables 4.2.6.8 and 6.1.1.4'
P P 0.1023 0.0942 'International Tables Vol C Tables 4.2.6.8 and 6.1.1.4'

loop_
_geom_angle_atom_site_label_1
_geom_angle_atom_site_label_2
_geom_angle_atom_site_label_3
_geom_angle
_geom_angle_site_symmetry_1
_geom_angle_site_symmetry_3
_geom_angle_publ_flag
N3 As2 Cl2 91.07(7) . . ?
N3 As2 N4 167.30(8) . . ?
N4 As2 Cl2 92.76(7) . . ?
C80 As2 Cl2 95.78(8) . . ?
C80 As2 N3 83.82(9) . . ?
C80 As2 N4 83.75(9) . . ?
N1 As1 Cl1 93.25(7) . . ?
N1 As1 N2 167.82(9) . . ?
N2 As1 Cl1 90.88(7) . . ?
C10 As1 Cl1 94.89(8) . . ?
C10 As1 N1 84.31(10) . . ?
C10 As1 N2 83.92(10) . . ?
Cl4 As3 Cl3 94.35(3) . . ?
O1 As3 Cl3 93.23(7) . . ?
O1 As3 Cl4 95.27(7) . . ?
Cl8 As5 Cl7 94.67(3) . . ?
O2 As5 Cl8 93.04(7) . . ?
O2 As5 Cl7 94.93(8) . . ?
Cl6 As4 Cl5 96.13(4) . . ?
O1 As4 Cl5 93.33(7) . . ?
O1 As4 Cl6 94.52(7) . . ?
Cl9 As6 Cl10 95.40(4) . . ?
O2 As6 Cl10 91.42(7) . . ?
O2 As6 Cl9 96.37(8) . . ?
N4 P4 C85 101.88(12) . . ?
N4 P4 C110 115.45(13) . . ?
N4 P4 C120 115.99(12) . . ?
C85 P4 C110 106.87(12) . . ?
C85 P4 C120 110.82(13) . . ?
C120 P4 C110 105.52(12) . . ?
N1 P1 C11 101.16(12) . . ?
N1 P1 C20 114.24(13) . . ?
N1 P1 C30 116.00(13) . . ?
C20 P1 C11 108.49(12) . . ?
C30 P1 C11 111.33(13) . . ?
C30 P1 C20 105.52(13) . . ?
N3 P3 C81 100.54(12) . . ?
N3 P3 C90 117.84(12) . . ?
N3 P3 C100 111.76(13) . . ?
C81 P3 C90 106.29(12) . . ?
C81 P3 C100 112.33(12) . . ?
C100 P3 C90 107.85(13) . . ?
N2 P2 C15 100.85(13) . . ?
N2 P2 C40 118.04(14) . . ?
N2 P2 C50 112.36(14) . . ?
C15 P2 C40 105.95(13) . . ?
C50 P2 C15 112.06(14) . . ?
C50 P2 C40 107.32(14) . . ?
As3 O1 As4 120.68(11) . . ?
P3 N3 As2 118.52(12) . . ?
C130 N3 As2 116.56(16) . . ?
C130 N3 P3 122.43(17) . . ?
As6 O2 As5 121.48(12) . . ?
P4 N4 As2 116.61(11) . . ?
C140 N4 As2 115.46(16) . . ?
C140 N4 P4 125.10(18) . . ?
P1 N1 As1 117.48(12) . . ?
C60 N1 As1 113.74(17) . . ?
C60 N1 P1 125.13(18) . . ?
P2 N2 As1 117.91(13) . . ?
C70 N2 As1 112.92(18) . . ?
C70 N2 P2 126.96(19) . . ?
C85 C84 H84 120.1 . . ?
C83 C84 H84 120.1 . . ?
C83 C84 C85 119.9(2) . . ?
C12 C13 H13 119.7 . . ?
C14 C13 H13 119.7 . . ?
C14 C13 C12 120.6(3) . . ?
C84 C85 P4 122.75(19) . . ?
C84 C85 C80 120.8(2) . . ?
C80 C85 P4 116.41(19) . . ?
C84 C83 H83 119.8 . . ?
C84 C83 C82 120.4(3) . . ?
C82 C83 H83 119.8 . . ?
C12 C11 P1 122.4(2) . . ?
C10 C11 P1 116.1(2) . . ?
C10 C11 C12 121.5(2) . . ?
C13 C12 C11 119.0(3) . . ?
C13 C12 H12 120.5 . . ?
C11 C12 H12 120.5 . . ?
C83 C82 H82 120.1 . . ?
C83 C82 C81 119.7(2) . . ?
C81 C82 H82 120.1 . . ?
C25 C20 P1 123.1(2) . . ?
C25 C20 C21 119.1(3) . . ?
C21 C20 P1 117.9(2) . . ?
C120 C121 H121 120.0 . . ?
C122 C121 H121 120.0 . . ?
C122 C121 C120 120.0(3) . . ?
C115 C110 P4 123.0(2) . . ?
C111 C110 P4 117.4(2) . . ?
C111 C110 C115 119.6(2) . . ?
C11 C10 As1 120.81(19) . . ?
C11 C10 C15 118.7(3) . . ?
C15 C10 As1 120.4(2) . . ?
C85 C80 As2 121.10(18) . . ?
C81 C80 As2 120.89(19) . . ?
C81 C80 C85 118.0(2) . . ?
C82 C81 P3 122.71(19) . . ?
C82 C81 C80 121.1(2) . . ?
C80 C81 P3 116.19(19) . . ?
C121 C120 P4 123.7(2) . . ?
C121 C120 C125 119.6(3) . . ?
C125 C120 P4 116.7(2) . . ?
C10 C15 P2 116.8(2) . . ?
C14 C15 P2 123.1(2) . . ?
C14 C15 C10 120.1(3) . . ?
C110 C115 H115 120.3 . . ?
C114 C115 C110 119.5(3) . . ?
C114 C115 H115 120.3 . . ?
C100 C101 H101 120.4 . . ?
C102 C101 H101 120.4 . . ?
C102 C101 C100 119.3(3) . . ?
C31 C30 P1 123.3(2) . . ?
C31 C30 C35 120.0(3) . . ?
C35 C30 P1 116.7(2) . . ?
C13 C14 C15 120.2(3) . . ?
C13 C14 H14 119.9 . . ?
C15 C14 H14 119.9 . . ?
C132 C133 C134 118.5(3) . . ?
C132 C133 C137 121.4(3) . . ?
C134 C133 C137 120.1(3) . . ?
C110 C111 H111 119.8 . . ?
C112 C111 C110 120.3(3) . . ?
C112 C111 H111 119.8 . . ?
C91 C90 P3 122.5(2) . . ?
C91 C90 C95 119.6(3) . . ?
C95 C90 P3 117.8(2) . . ?
C140 C145 C148 122.5(2) . . ?
C140 C145 C144 118.8(3) . . ?
C144 C145 C148 118.8(3) . . ?
C115 C114 H114 119.8 . . ?
C113 C114 C115 120.5(3) . . ?
C113 C114 H114 119.8 . . ?
C45 C40 P2 122.9(3) . . ?
C45 C40 C41 118.6(3) . . ?
C41 C40 P2 118.5(2) . . ?
C101 C100 P3 120.1(2) . . ?
C105 C100 P3 119.7(2) . . ?
C105 C100 C101 119.7(3) . . ?
C20 C25 H25 120.0 . . ?
C24 C25 C20 120.0(3) . . ?
C24 C25 H25 120.0 . . ?
C20 C21 H21 119.9 . . ?
C22 C21 C20 120.2(3) . . ?
C22 C21 H21 119.9 . . ?
C60 C65 C68 123.3(3) . . ?
C64 C65 C68 118.7(3) . . ?
C64 C65 C60 118.0(3) . . ?
C120 C125 H125 120.2 . . ?
C124 C125 C120 119.6(3) . . ?
C124 C125 H125 120.2 . . ?
C21 C22 H22 119.8 . . ?
C21 C22 C23 120.5(3) . . ?
C23 C22 H22 119.8 . . ?
C111 C112 H112 120.0 . . ?
C111 C112 C113 120.0(3) . . ?
C113 C112 H112 120.0 . . ?
C90 C91 H91 120.1 . . ?
C90 C91 C92 119.8(3) . . ?
C92 C91 H91 120.1 . . ?
C134 C135 C138 118.9(3) . . ?
C134 C135 C130 118.4(3) . . ?
C130 C135 C138 122.7(2) . . ?
C133 C132 H132 118.7 . . ?
C133 C132 C131 122.7(3) . . ?
C131 C132 H132 118.7 . . ?
C145 C148 H14A 109.5 . . ?
C145 C148 H14B 109.5 . . ?
C145 C148 H14C 109.5 . . ?
H14A C148 H14B 109.5 . . ?
H14A C148 H14C 109.5 . . ?
H14B C148 H14C 109.5 . . ?
C100 C105 H105 120.1 . . ?
C104 C105 C100 119.9(3) . . ?
C104 C105 H105 120.1 . . ?
C124 C123 H123 119.7 . . ?
C124 C123 C122 120.5(3) . . ?
C122 C123 H123 119.7 . . ?
C25 C24 H24 119.7 . . ?
C23 C24 C25 120.6(3) . . ?
C23 C24 H24 119.7 . . ?
C30 C31 H31 120.2 . . ?
C30 C31 C32 119.7(3) . . ?
C32 C31 H31 120.2 . . ?
C141 C142 H142 118.7 . . ?
C143 C142 H142 118.7 . . ?
C143 C142 C141 122.7(3) . . ?
C142 C141 C140 118.7(3) . . ?
C142 C141 C146 119.5(3) . . ?
C140 C141 C146 121.8(3) . . ?
C30 C35 H35 120.1 . . ?
C34 C35 C30 119.7(3) . . ?
C34 C35 H35 120.1 . . ?
C132 C131 C130 118.3(3) . . ?
C132 C131 C136 120.1(3) . . ?
C130 C131 C136 121.6(3) . . ?
C133 C134 C135 121.9(3) . . ?
C133 C134 H134 119.1 . . ?
C135 C134 H134 119.1 . . ?
C135 C138 H13A 109.5 . . ?
C135 C138 H13B 109.5 . . ?
C135 C138 H13C 109.5 . . ?
H13A C138 H13B 109.5 . . ?
H13A C138 H13C 109.5 . . ?
H13B C138 H13C 109.5 . . ?
C54 C55 H55 120.1 . . ?
C54 C55 C50 119.8(3) . . ?
C50 C55 H55 120.1 . . ?
C114 C113 C112 120.1(3) . . ?
C114 C113 H113 120.0 . . ?
C112 C113 H113 120.0 . . ?
C125 C124 H124 119.8 . . ?
C123 C124 C125 120.4(3) . . ?
C123 C124 H124 119.8 . . ?
C135 C130 N3 119.6(2) . . ?
C135 C130 C131 120.2(2) . . ?
C131 C130 N3 120.2(3) . . ?
C101 C102 H102 119.7 . . ?
C103 C102 C101 120.7(3) . . ?
C103 C102 H102 119.7 . . ?
C65 C68 H68A 109.5 . . ?
C65 C68 H68B 109.5 . . ?
C65 C68 H68C 109.5 . . ?
H68A C68 H68B 109.5 . . ?
H68A C68 H68C 109.5 . . ?
H68B C68 H68C 109.5 . . ?
C65 C60 N1 119.6(3) . . ?
C65 C60 C61 120.1(3) . . ?
C61 C60 N1 120.1(3) . . ?
C145 C140 N4 119.7(3) . . ?
C145 C140 C141 119.9(3) . . ?
C141 C140 N4 120.3(3) . . ?
C121 C122 C123 119.8(3) . . ?
C121 C122 H122 120.1 . . ?
C123 C122 H122 120.1 . . ?
C131 C136 H13D 109.5 . . ?
C131 C136 H13E 109.5 . . ?
C131 C136 H13F 109.5 . . ?
H13D C136 H13E 109.5 . . ?
H13D C136 H13F 109.5 . . ?
H13E C136 H13F 109.5 . . ?
C102 C103 H103 120.0 . . ?
C102 C103 C104 120.0(3) . . ?
C104 C103 H103 120.0 . . ?
C70 C75 C78 122.4(3) . . ?
C74 C75 C70 118.6(3) . . ?
C74 C75 C78 119.0(3) . . ?
C22 C23 H23 120.2 . . ?
C24 C23 C22 119.6(3) . . ?
C24 C23 H23 120.2 . . ?
C90 C95 H95 119.9 . . ?
C94 C95 C90 120.3(3) . . ?
C94 C95 H95 119.9 . . ?
C40 C45 H45 119.8 . . ?
C44 C45 C40 120.3(3) . . ?
C44 C45 H45 119.8 . . ?
C75 C70 N2 120.2(3) . . ?
C75 C70 C71 120.2(3) . . ?
C71 C70 N2 119.5(3) . . ?
C92 C93 H93 119.9 . . ?
C92 C93 C94 120.3(3) . . ?
C94 C93 H93 119.9 . . ?
C133 C137 H13G 109.5 . . ?
C133 C137 H13H 109.5 . . ?
C133 C137 H13I 109.5 . . ?
H13G C137 H13H 109.5 . . ?
H13G C137 H13I 109.5 . . ?
H13H C137 H13I 109.5 . . ?
C105 C104 C103 120.4(3) . . ?
C105 C104 H104 119.8 . . ?
C103 C104 H104 119.8 . . ?
H76A C76 H76B 109.5 . . ?
H76A C76 H76C 109.5 . . ?
H76B C76 H76C 109.5 . . ?
C71 C76 H76A 109.5 . . ?
C71 C76 H76B 109.5 . . ?
C71 C76 H76C 109.5 . . ?
C55 C54 H54 119.9 . . ?
C53 C54 C55 120.2(3) . . ?
C53 C54 H54 119.9 . . ?
C142 C143 C144 117.7(3) . . ?
C142 C143 C147 120.5(3) . . ?
C144 C143 C147 121.9(3) . . ?
C70 C71 C76 120.5(3) . . ?
C72 C71 C70 118.4(3) . . ?
C72 C71 C76 121.1(3) . . ?
C75 C74 H74 118.9 . . ?
C75 C74 C73 122.2(4) . . ?
C73 C74 H74 118.9 . . ?
C55 C50 P2 121.7(2) . . ?
C55 C50 C51 119.4(3) . . ?
C51 C50 P2 118.6(2) . . ?
C34 C33 H33 119.7 . . ?
C34 C33 C32 120.6(3) . . ?
C32 C33 H33 119.7 . . ?
C35 C34 H34 120.0 . . ?
C33 C34 C35 120.1(3) . . ?
C33 C34 H34 120.0 . . ?
C40 C41 H41 119.7 . . ?
C42 C41 C40 120.6(3) . . ?
C42 C41 H41 119.7 . . ?
C60 C61 C66 121.9(3) . . ?
C62 C61 C60 119.0(3) . . ?
C62 C61 C66 119.1(3) . . ?
C91 C92 H92 119.8 . . ?
C93 C92 C91 120.3(3) . . ?
C93 C92 H92 119.8 . . ?
C61 C62 H62 119.2 . . ?
C63 C62 C61 121.6(3) . . ?
C63 C62 H62 119.2 . . ?
C95 C94 H94 120.2 . . ?
C93 C94 C95 119.6(3) . . ?
C93 C94 H94 120.2 . . ?
C65 C64 H64 118.6 . . ?
C63 C64 C65 122.8(3) . . ?
C63 C64 H64 118.6 . . ?
C145 C144 H144 118.9 . . ?
C143 C144 C145 122.3(3) . . ?
C143 C144 H144 118.9 . . ?
C45 C44 H44 119.7 . . ?
C43 C44 C45 120.7(3) . . ?
C43 C44 H44 119.7 . . ?
C74 C73 C77 120.2(4) . . ?
C72 C73 C74 118.1(3) . . ?
C72 C73 C77 121.7(4) . . ?
C54 C53 H53 119.7 . . ?
C52 C53 C54 120.6(3) . . ?
C52 C53 H53 119.7 . . ?
C53 C52 H52 119.8 . . ?
C53 C52 C51 120.5(3) . . ?
C51 C52 H52 119.8 . . ?
C41 C42 H42 120.0 . . ?
C41 C42 C43 120.0(4) . . ?
C43 C42 H42 120.0 . . ?
C31 C32 H32 120.1 . . ?
C33 C32 C31 119.9(3) . . ?
C33 C32 H32 120.1 . . ?
C61 C66 H66A 109.5 . . ?
C61 C66 H66B 109.5 . . ?
C61 C66 H66C 109.5 . . ?
H66A C66 H66B 109.5 . . ?
H66A C66 H66C 109.5 . . ?
H66B C66 H66C 109.5 . . ?
C71 C72 H72 118.8 . . ?
C73 C72 C71 122.5(3) . . ?
C73 C72 H72 118.8 . . ?
C75 C78 H78A 109.5 . . ?
C75 C78 H78B 109.5 . . ?
C75 C78 H78C 109.5 . . ?
H78A C78 H78B 109.5 . . ?
H78A C78 H78C 109.5 . . ?
H78B C78 H78C 109.5 . . ?
C44 C43 C42 119.8(3) . . ?
C44 C43 H43 120.1 . . ?
C42 C43 H43 120.1 . . ?
C143 C147 H14D 109.5 . . ?
C143 C147 H14E 109.5 . . ?
C143 C147 H14F 109.5 . . ?
H14D C147 H14E 109.5 . . ?
H14D C147 H14F 109.5 . . ?
H14E C147 H14F 109.5 . . ?
C62 C63 C67 120.1(3) . . ?
C64 C63 C62 118.4(3) . . ?
C64 C63 C67 121.4(3) . . ?
C50 C51 H51 120.2 . . ?
C52 C51 C50 119.5(3) . . ?
C52 C51 H51 120.2 . . ?
C141 C146 H14G 109.5 . . ?
C141 C146 H14H 109.5 . . ?
C141 C146 H14I 109.5 . . ?
H14G C146 H14H 109.5 . . ?
H14G C146 H14I 109.5 . . ?
H14H C146 H14I 109.5 . . ?
C152 C153 H153 119.6 . . ?
C152 C153 C154 120.8(5) . . ?
C154 C153 H153 119.6 . . ?
C73 C77 H77A 109.5 . . ?
C73 C77 H77B 109.5 . . ?
C73 C77 H77C 109.5 . . ?
H77A C77 H77B 109.5 . . ?
H77A C77 H77C 109.5 . . ?
H77B C77 H77C 109.5 . . ?
C150 C155 H155 122.0 . . ?
C154 C155 H155 122.0 . . ?
C154 C155 C150 116.0(5) . . ?
C63 C67 H67A 109.5 . . ?
C63 C67 H67B 109.5 . . ?
C63 C67 H67C 109.5 . . ?
H67A C67 H67B 109.5 . . ?
H67A C67 H67C 109.5 . . ?
H67B C67 H67C 109.5 . . ?
F1 C150 C155 118.6(5) . . ?
C151 C150 F1 119.2(4) . . ?
C151 C150 C155 122.1(4) . . ?
F2 C151 C150 119.0(4) . . ?
F2 C151 C152 119.9(5) . . ?
C150 C151 C152 120.9(5) . . ?
C153 C152 C151 118.7(6) . . ?
C153 C152 H152 120.7 . . ?
C151 C152 H152 120.7 . . ?
C153 C154 C155 121.4(5) . . ?
C153 C154 H154 119.3 . . ?
C155 C154 H154 119.3 . . ?

loop_
_geom_bond_atom_site_label_1
_geom_bond_atom_site_label_2
_geom_bond_distance
_geom_bond_site_symmetry_2
_geom_bond_publ_flag
As2 Cl2 2.2234(8) . ?
As2 N3 2.104(2) . ?
As2 N4 2.172(2) . ?
As2 C80 1.963(3) . ?
As1 Cl1 2.2231(8) . ?
As1 N1 2.114(2) . ?
As1 N2 2.133(2) . ?
As1 C10 1.967(3) . ?
As3 Cl3 2.2322(7) . ?
As3 Cl4 2.2296(8) . ?
As3 O1 1.772(2) . ?
As5 Cl8 2.2191(8) . ?
As5 Cl7 2.2300(8) . ?
As5 O2 1.773(2) . ?
As4 Cl5 2.2460(9) . ?
As4 Cl6 2.2246(9) . ?
As4 O1 1.778(2) . ?
As6 Cl10 2.2550(9) . ?
As6 Cl9 2.2078(10) . ?
As6 O2 1.768(2) . ?
P4 N4 1.600(2) . ?
P4 C85 1.790(3) . ?
P4 C110 1.811(3) . ?
P4 C120 1.793(3) . ?
P1 N1 1.606(2) . ?
P1 C11 1.800(3) . ?
P1 C20 1.796(3) . ?
P1 C30 1.793(3) . ?
P3 N3 1.603(2) . ?
P3 C81 1.790(3) . ?
P3 C90 1.810(3) . ?
P3 C100 1.791(3) . ?
P2 N2 1.598(3) . ?
P2 C15 1.792(3) . ?
P2 C40 1.805(3) . ?
P2 C50 1.792(3) . ?
N3 C130 1.441(3) . ?
N4 C140 1.449(3) . ?
N1 C60 1.442(3) . ?
N2 C70 1.430(4) . ?
C84 H84 0.9500 . ?
C84 C85 1.392(4) . ?
C84 C83 1.384(4) . ?
F1 C150 1.362(4) . ?
C13 H13 0.9500 . ?
C13 C12 1.392(4) . ?
C13 C14 1.380(4) . ?
C85 C80 1.411(3) . ?
C83 H83 0.9500 . ?
C83 C82 1.388(4) . ?
C11 C12 1.395(4) . ?
C11 C10 1.390(4) . ?
C12 H12 0.9500 . ?
C82 H82 0.9500 . ?
C82 C81 1.396(4) . ?
C20 C25 1.399(4) . ?
C20 C21 1.403(4) . ?
C121 H121 0.9500 . ?
C121 C120 1.395(4) . ?
C121 C122 1.381(4) . ?
C110 C115 1.399(4) . ?
C110 C111 1.398(4) . ?
C10 C15 1.401(4) . ?
C80 C81 1.397(3) . ?
C120 C125 1.403(4) . ?
C15 C14 1.400(4) . ?
C115 H115 0.9500 . ?
C115 C114 1.395(4) . ?
C101 H101 0.9500 . ?
C101 C100 1.401(4) . ?
C101 C102 1.394(4) . ?
C30 C31 1.387(4) . ?
C30 C35 1.399(4) . ?
C14 H14 0.9500 . ?
C133 C132 1.371(4) . ?
C133 C134 1.384(4) . ?
C133 C137 1.513(4) . ?
C111 H111 0.9500 . ?
C111 C112 1.385(4) . ?
C90 C91 1.389(4) . ?
C90 C95 1.391(4) . ?
C145 C148 1.499(4) . ?
C145 C140 1.394(4) . ?
C145 C144 1.395(4) . ?
C114 H114 0.9500 . ?
C114 C113 1.383(4) . ?
C40 C45 1.389(4) . ?
C40 C41 1.391(4) . ?
C100 C105 1.400(4) . ?
C25 H25 0.9500 . ?
C25 C24 1.388(4) . ?
C21 H21 0.9500 . ?
C21 C22 1.382(4) . ?
C65 C68 1.500(4) . ?
C65 C60 1.404(4) . ?
C65 C64 1.396(4) . ?
C125 H125 0.9500 . ?
C125 C124 1.384(4) . ?
C22 H22 0.9500 . ?
C22 C23 1.387(4) . ?
C112 H112 0.9500 . ?
C112 C113 1.391(4) . ?
C91 H91 0.9500 . ?
C91 C92 1.393(4) . ?
C135 C134 1.399(4) . ?
C135 C138 1.499(4) . ?
C135 C130 1.408(4) . ?
C132 H132 0.9500 . ?
C132 C131 1.390(4) . ?
C148 H14A 0.9800 . ?
C148 H14B 0.9800 . ?
C148 H14C 0.9800 . ?
F2 C151 1.328(5) . ?
C105 H105 0.9500 . ?
C105 C104 1.384(4) . ?
C123 H123 0.9500 . ?
C123 C124 1.372(5) . ?
C123 C122 1.391(5) . ?
C24 H24 0.9500 . ?
C24 C23 1.386(4) . ?
C31 H31 0.9500 . ?
C31 C32 1.395(4) . ?
C142 H142 0.9500 . ?
C142 C141 1.384(4) . ?
C142 C143 1.378(5) . ?
C141 C140 1.409(4) . ?
C141 C146 1.507(4) . ?
C35 H35 0.9500 . ?
C35 C34 1.389(4) . ?
C131 C130 1.409(4) . ?
C131 C136 1.509(4) . ?
C134 H134 0.9500 . ?
C138 H13A 0.9800 . ?
C138 H13B 0.9800 . ?
C138 H13C 0.9800 . ?
C55 H55 0.9500 . ?
C55 C54 1.387(4) . ?
C55 C50 1.388(4) . ?
C113 H113 0.9500 . ?
C124 H124 0.9500 . ?
C102 H102 0.9500 . ?
C102 C103 1.379(4) . ?
C68 H68A 0.9800 . ?
C68 H68B 0.9800 . ?
C68 H68C 0.9800 . ?
C60 C61 1.405(4) . ?
C122 H122 0.9500 . ?
C136 H13D 0.9800 . ?
C136 H13E 0.9800 . ?
C136 H13F 0.9800 . ?
C103 H103 0.9500 . ?
C103 C104 1.387(4) . ?
C75 C70 1.395(4) . ?
C75 C74 1.393(5) . ?
C75 C78 1.515(5) . ?
C23 H23 0.9500 . ?
C95 H95 0.9500 . ?
C95 C94 1.390(4) . ?
C45 H45 0.9500 . ?
C45 C44 1.381(5) . ?
C70 C71 1.413(4) . ?
C93 H93 0.9500 . ?
C93 C92 1.373(5) . ?
C93 C94 1.389(4) . ?
C137 H13G 0.9800 . ?
C137 H13H 0.9800 . ?
C137 H13I 0.9800 . ?
C104 H104 0.9500 . ?
C76 H76A 0.9800 . ?
C76 H76B 0.9800 . ?
C76 H76C 0.9800 . ?
C76 C71 1.513(5) . ?
C54 H54 0.9500 . ?
C54 C53 1.373(5) . ?
C143 C144 1.384(5) . ?
C143 C147 1.515(4) . ?
C71 C72 1.398(5) . ?
C74 H74 0.9500 . ?
C74 C73 1.395(5) . ?
C50 C51 1.407(4) . ?
C33 H33 0.9500 . ?
C33 C34 1.375(5) . ?
C33 C32 1.385(5) . ?
C34 H34 0.9500 . ?
C41 H41 0.9500 . ?
C41 C42 1.380(4) . ?
C61 C62 1.391(4) . ?
C61 C66 1.496(4) . ?
C92 H92 0.9500 . ?
C62 H62 0.9500 . ?
C62 C63 1.387(5) . ?
C94 H94 0.9500 . ?
C64 H64 0.9500 . ?
C64 C63 1.367(5) . ?
C144 H144 0.9500 . ?
C44 H44 0.9500 . ?
C44 C43 1.369(5) . ?
C73 C72 1.365(5) . ?
C73 C77 1.521(5) . ?
C53 H53 0.9500 . ?
C53 C52 1.369(5) . ?
C52 H52 0.9500 . ?
C52 C51 1.379(5) . ?
C42 H42 0.9500 . ?
C42 C43 1.383(5) . ?
C32 H32 0.9500 . ?
C66 H66A 0.9800 . ?
C66 H66B 0.9800 . ?
C66 H66C 0.9800 . ?
C72 H72 0.9500 . ?
C78 H78A 0.9800 . ?
C78 H78B 0.9800 . ?
C78 H78C 0.9800 . ?
C43 H43 0.9500 . ?
C147 H14D 0.9800 . ?
C147 H14E 0.9800 . ?
C147 H14F 0.9800 . ?
C63 C67 1.525(4) . ?
C51 H51 0.9500 . ?
C146 H14G 0.9800 . ?
C146 H14H 0.9800 . ?
C146 H14I 0.9800 . ?
C153 H153 0.9500 . ?
C153 C152 1.360(7) . ?
C153 C154 1.369(7) . ?
C77 H77A 0.9800 . ?
C77 H77B 0.9800 . ?
C77 H77C 0.9800 . ?
C155 H155 0.9500 . ?
C155 C150 1.394(6) . ?
C155 C154 1.389(7) . ?
C67 H67A 0.9800 . ?
C67 H67B 0.9800 . ?
C67 H67C 0.9800 . ?
C150 C151 1.345(7) . ?
C151 C152 1.370(6) . ?
C152 H152 0.9500 . ?
C154 H154 0.9500 . ?

loop_
_geom_torsion_atom_site_label_1
_geom_torsion_atom_site_label_2
_geom_torsion_atom_site_label_3
_geom_torsion_atom_site_label_4
_geom_torsion
_geom_torsion_site_symmetry_1
_geom_torsion_site_symmetry_2
_geom_torsion_site_symmetry_3
_geom_torsion_site_symmetry_4
_geom_torsion_publ_flag
As2 N3 C130 C135 -69.9(3) . . . . ?
As2 N3 C130 C131 110.4(2) . . . . ?
As2 N4 C140 C145 73.3(3) . . . . ?
As2 N4 C140 C141 -102.5(3) . . . . ?
As2 C80 C81 P3 0.1(3) . . . . ?
As2 C80 C81 C82 179.9(2) . . . . ?
As1 N1 C60 C65 -76.4(3) . . . . ?
As1 N1 C60 C61 99.4(3) . . . . ?
As1 N2 C70 C75 69.0(3) . . . . ?
As1 N2 C70 C71 -106.5(3) . . . . ?
As1 C10 C15 P2 1.3(3) . . . . ?
As1 C10 C15 C14 -177.6(2) . . . . ?
Cl3 As3 O1 As4 -147.21(12) . . . . ?
P4 N4 C140 C145 -86.9(3) . . . . ?
P4 N4 C140 C141 97.2(3) . . . . ?
P4 C85 C80 As2 0.6(3) . . . . ?
P4 C85 C80 C81 179.6(2) . . . . ?
P4 C110 C115 C114 -179.3(2) . . . . ?
P4 C110 C111 C112 179.8(2) . . . . ?
P4 C120 C125 C124 -179.6(2) . . . . ?
P1 N1 C60 C65 81.4(3) . . . . ?
P1 N1 C60 C61 -102.8(3) . . . . ?
P1 C11 C12 C13 -178.5(2) . . . . ?
P1 C11 C10 As1 -3.0(3) . . . . ?
P1 C11 C10 C15 179.3(2) . . . . ?
P1 C20 C25 C24 177.9(2) . . . . ?
P1 C20 C21 C22 -178.7(2) . . . . ?
P1 C30 C31 C32 -179.7(2) . . . . ?
P1 C30 C35 C34 -178.9(2) . . . . ?
Cl8 As5 O2 As6 -151.72(14) . . . . ?
Cl4 As3 O1 As4 118.12(12) . . . . ?
P3 N3 C130 C135 91.9(3) . . . . ?
P3 N3 C130 C131 -87.8(3) . . . . ?
P3 C90 C91 C92 -178.0(2) . . . . ?
P3 C90 C95 C94 177.5(2) . . . . ?
P3 C100 C105 C104 -171.0(2) . . . . ?
P2 N2 C70 C75 -93.6(3) . . . . ?
P2 N2 C70 C71 90.9(3) . . . . ?
P2 C15 C14 C13 -179.8(2) . . . . ?
P2 C40 C45 C44 178.3(3) . . . . ?
P2 C40 C41 C42 -179.0(3) . . . . ?
P2 C50 C51 C52 173.0(3) . . . . ?
Cl7 As5 O2 As6 113.32(14) . . . . ?
Cl5 As4 O1 As3 149.32(12) . . . . ?
Cl10 As6 O2 As5 156.14(14) . . . . ?
Cl6 As4 O1 As3 -114.26(12) . . . . ?
Cl9 As6 O2 As5 -108.26(14) . . . . ?
N3 P3 C81 C82 179.0(2) . . . . ?
N3 P3 C81 C80 -1.1(2) . . . . ?
N3 P3 C90 C91 -121.1(2) . . . . ?
N3 P3 C90 C95 61.1(3) . . . . ?
N3 P3 C100 C101 -110.2(2) . . . . ?
N3 P3 C100 C105 62.1(3) . . . . ?
N4 P4 C85 C84 -176.5(2) . . . . ?
N4 P4 C85 C80 2.9(2) . . . . ?
N4 P4 C110 C115 143.0(2) . . . . ?
N4 P4 C110 C111 -38.5(2) . . . . ?
N4 P4 C120 C121 114.1(2) . . . . ?
N4 P4 C120 C125 -65.1(2) . . . . ?
N1 P1 C11 C12 179.3(2) . . . . ?
N1 P1 C11 C10 0.0(2) . . . . ?
N1 P1 C20 C25 -142.4(2) . . . . ?
N1 P1 C20 C21 36.9(2) . . . . ?
N1 P1 C30 C31 -117.3(2) . . . . ?
N1 P1 C30 C35 61.1(3) . . . . ?
N1 C60 C61 C62 -179.2(3) . . . . ?
N1 C60 C61 C66 -2.1(4) . . . . ?
N2 P2 C15 C10 0.3(2) . . . . ?
N2 P2 C15 C14 179.2(2) . . . . ?
N2 P2 C40 C45 119.5(3) . . . . ?
N2 P2 C40 C41 -62.3(3) . . . . ?
N2 P2 C50 C55 116.6(3) . . . . ?
N2 P2 C50 C51 -57.2(3) . . . . ?
N2 C70 C71 C76 -4.1(4) . . . . ?
N2 C70 C71 C72 175.4(3) . . . . ?
C84 C85 C80 As2 -180.0(2) . . . . ?
C84 C85 C80 C81 -0.9(4) . . . . ?
C84 C83 C82 C81 -2.3(4) . . . . ?
F1 C150 C151 F2 -4.0(7) . . . . ?
F1 C150 C151 C152 -179.3(4) . . . . ?
C85 P4 N4 As2 -4.92(16) . . . . ?
C85 P4 N4 C140 155.1(2) . . . . ?
C85 P4 C110 C115 -104.5(2) . . . . ?
C85 P4 C110 C111 74.0(2) . . . . ?
C85 P4 C120 C121 -1.4(3) . . . . ?
C85 P4 C120 C125 179.4(2) . . . . ?
C85 C84 C83 C82 2.3(4) . . . . ?
C85 C80 C81 P3 -178.98(19) . . . . ?
C85 C80 C81 C82 0.9(4) . . . . ?
C83 C84 C85 P4 178.8(2) . . . . ?
C83 C84 C85 C80 -0.7(4) . . . . ?
C83 C82 C81 P3 -179.5(2) . . . . ?
C83 C82 C81 C80 0.7(4) . . . . ?
C11 P1 N1 As1 2.73(16) . . . . ?
C11 P1 N1 C60 -154.3(2) . . . . ?
C11 P1 C20 C25 105.6(2) . . . . ?
C11 P1 C20 C21 -75.1(2) . . . . ?
C11 P1 C30 C31 -2.3(3) . . . . ?
C11 P1 C30 C35 176.0(2) . . . . ?
C11 C10 C15 P2 179.00(19) . . . . ?
C11 C10 C15 C14 0.1(4) . . . . ?
C12 C13 C14 C15 1.8(4) . . . . ?
C12 C11 C10 As1 177.7(2) . . . . ?
C12 C11 C10 C15 0.0(4) . . . . ?
C20 P1 N1 As1 -113.59(14) . . . . ?
C20 P1 N1 C60 89.4(2) . . . . ?
C20 P1 C11 C12 -60.2(3) . . . . ?
C20 P1 C11 C10 120.4(2) . . . . ?
C20 P1 C30 C31 115.2(2) . . . . ?
C20 P1 C30 C35 -66.5(2) . . . . ?
C20 C25 C24 C23 0.7(4) . . . . ?
C20 C21 C22 C23 1.0(4) . . . . ?
C121 C120 C125 C124 1.1(4) . . . . ?
C110 P4 N4 As2 110.45(14) . . . . ?
C110 P4 N4 C140 -89.5(3) . . . . ?
C110 P4 C85 C84 62.0(3) . . . . ?
C110 P4 C85 C80 -118.6(2) . . . . ?
C110 P4 C120 C121 -116.7(2) . . . . ?
C110 P4 C120 C125 64.1(2) . . . . ?
C110 C115 C114 C113 -0.9(4) . . . . ?
C110 C111 C112 C113 -0.4(4) . . . . ?
C10 C11 C12 C13 0.8(4) . . . . ?
C10 C15 C14 C13 -1.0(4) . . . . ?
C81 P3 N3 As2 1.70(16) . . . . ?
C81 P3 N3 C130 -159.8(2) . . . . ?
C81 P3 C90 C91 127.2(2) . . . . ?
C81 P3 C90 C95 -50.6(2) . . . . ?
C81 P3 C100 C101 2.0(3) . . . . ?
C81 P3 C100 C105 174.2(2) . . . . ?
C120 P4 N4 As2 -125.36(14) . . . . ?
C120 P4 N4 C140 34.6(3) . . . . ?
C120 P4 C85 C84 -52.5(3) . . . . ?
C120 P4 C85 C80 126.9(2) . . . . ?
C120 P4 C110 C115 13.5(3) . . . . ?
C120 P4 C110 C111 -168.0(2) . . . . ?
C120 C121 C122 C123 1.1(4) . . . . ?
C120 C125 C124 C123 0.7(4) . . . . ?
C15 P2 N2 As1 -1.68(17) . . . . ?
C15 P2 N2 C70 160.2(3) . . . . ?
C15 P2 C40 C45 -128.5(3) . . . . ?
C15 P2 C40 C41 49.7(3) . . . . ?
C15 P2 C50 C55 3.8(3) . . . . ?
C15 P2 C50 C51 -169.9(3) . . . . ?
C115 C110 C111 C112 -1.6(4) . . . . ?
C115 C114 C113 C112 -1.1(4) . . . . ?
C101 C100 C105 C104 1.2(4) . . . . ?
C101 C102 C103 C104 1.1(5) . . . . ?
C30 P1 N1 As1 123.32(14) . . . . ?
C30 P1 N1 C60 -33.7(3) . . . . ?
C30 P1 C11 C12 55.5(3) . . . . ?
C30 P1 C11 C10 -123.9(2) . . . . ?
C30 P1 C20 C25 -13.8(3) . . . . ?
C30 P1 C20 C21 165.5(2) . . . . ?
C30 C31 C32 C33 -1.9(5) . . . . ?
C30 C35 C34 C33 -1.0(5) . . . . ?
C14 C13 C12 C11 -1.7(4) . . . . ?
C133 C132 C131 C130 -0.4(4) . . . . ?
C133 C132 C131 C136 179.4(3) . . . . ?
C111 C110 C115 C114 2.2(4) . . . . ?
C111 C112 C113 C114 1.8(4) . . . . ?
C90 P3 N3 As2 -113.19(15) . . . . ?
C90 P3 N3 C130 85.3(2) . . . . ?
C90 P3 C81 C82 -57.7(3) . . . . ?
C90 P3 C81 C80 122.2(2) . . . . ?
C90 P3 C100 C101 118.8(2) . . . . ?
C90 P3 C100 C105 -69.0(2) . . . . ?
C90 C91 C92 C93 0.3(5) . . . . ?
C90 C95 C94 C93 0.8(5) . . . . ?
C40 P2 N2 As1 113.11(16) . . . . ?
C40 P2 N2 C70 -85.1(3) . . . . ?
C40 P2 C15 C10 -123.2(2) . . . . ?
C40 P2 C15 C14 55.7(3) . . . . ?
C40 P2 C50 C55 -112.1(3) . . . . ?
C40 P2 C50 C51 74.2(3) . . . . ?
C40 C45 C44 C43 0.9(6) . . . . ?
C40 C41 C42 C43 0.3(6) . . . . ?
C100 P3 N3 As2 121.07(14) . . . . ?
C100 P3 N3 C130 -40.4(3) . . . . ?
C100 P3 C81 C82 60.1(3) . . . . ?
C100 P3 C81 C80 -120.1(2) . . . . ?
C100 P3 C90 C91 6.6(3) . . . . ?
C100 P3 C90 C95 -171.2(2) . . . . ?
C100 C101 C102 C103 -0.1(4) . . . . ?
C100 C105 C104 C103 -0.2(4) . . . . ?
C25 C20 C21 C22 0.6(4) . . . . ?
C25 C24 C23 C22 0.9(4) . . . . ?
C21 C20 C25 C24 -1.5(4) . . . . ?
C21 C22 C23 C24 -1.8(4) . . . . ?
C65 C60 C61 C62 -3.4(4) . . . . ?
C65 C60 C61 C66 173.6(3) . . . . ?
C65 C64 C63 C62 -2.1(5) . . . . ?
C65 C64 C63 C67 -178.1(3) . . . . ?
C91 C90 C95 C94 -0.4(4) . . . . ?
C132 C133 C134 C135 -0.8(4) . . . . ?
C132 C131 C130 N3 178.7(2) . . . . ?
C132 C131 C130 C135 -1.0(4) . . . . ?
C148 C145 C140 N4 3.7(4) . . . . ?
C148 C145 C140 C141 179.5(3) . . . . ?
C148 C145 C144 C143 179.5(3) . . . . ?
F2 C151 C152 C153 179.7(5) . . . . ?
C31 C30 C35 C34 -0.5(4) . . . . ?
C142 C141 C140 N4 178.2(2) . . . . ?
C142 C141 C140 C145 2.4(4) . . . . ?
C142 C143 C144 C145 -0.3(5) . . . . ?
C141 C142 C143 C144 1.4(5) . . . . ?
C141 C142 C143 C147 -177.4(3) . . . . ?
C35 C30 C31 C32 2.0(4) . . . . ?
C134 C133 C132 C131 1.3(5) . . . . ?
C134 C135 C130 N3 -178.2(2) . . . . ?
C134 C135 C130 C131 1.5(4) . . . . ?
C138 C135 C134 C133 179.5(3) . . . . ?
C138 C135 C130 N3 1.7(4) . . . . ?
C138 C135 C130 C131 -178.5(3) . . . . ?
C55 C54 C53 C52 -1.0(5) . . . . ?
C55 C50 C51 C52 -0.8(5) . . . . ?
C124 C123 C122 C121 0.7(5) . . . . ?
C130 C135 C134 C133 -0.6(4) . . . . ?
C102 C101 C100 P3 171.1(2) . . . . ?
C102 C101 C100 C105 -1.1(4) . . . . ?
C102 C103 C104 C105 -1.0(5) . . . . ?
C68 C65 C60 N1 -1.1(4) . . . . ?
C68 C65 C60 C61 -176.9(3) . . . . ?
C68 C65 C64 C63 179.7(3) . . . . ?
C60 C65 C64 C63 0.6(5) . . . . ?
C60 C61 C62 C63 1.9(5) . . . . ?
C140 C145 C144 C143 0.2(4) . . . . ?
C122 C121 C120 P4 178.8(2) . . . . ?
C122 C121 C120 C125 -2.0(4) . . . . ?
C122 C123 C124 C125 -1.6(5) . . . . ?
C136 C131 C130 N3 -1.1(4) . . . . ?
C136 C131 C130 C135 179.1(3) . . . . ?
C75 C70 C71 C76 -179.6(3) . . . . ?
C75 C70 C71 C72 -0.1(4) . . . . ?
C75 C74 C73 C72 -0.6(6) . . . . ?
C75 C74 C73 C77 179.1(3) . . . . ?
C95 C90 C91 C92 -0.2(4) . . . . ?
C45 C40 C41 C42 -0.7(5) . . . . ?
C45 C44 C43 C42 -1.4(6) . . . . ?
C70 C75 C74 C73 -0.5(5) . . . . ?
C70 C71 C72 C73 -1.1(5) . . . . ?
C137 C133 C132 C131 -178.3(3) . . . . ?
C137 C133 C134 C135 178.8(3) . . . . ?
C76 C71 C72 C73 178.4(3) . . . . ?
C54 C55 C50 P2 -172.9(2) . . . . ?
C54 C55 C50 C51 0.8(5) . . . . ?
C54 C53 C52 C51 0.9(6) . . . . ?
C143 C142 C141 C140 -2.5(4) . . . . ?
C143 C142 C141 C146 175.8(3) . . . . ?
C74 C75 C70 N2 -174.6(3) . . . . ?
C74 C75 C70 C71 0.8(5) . . . . ?
C74 C73 C72 C71 1.4(5) . . . . ?
C50 P2 N2 As1 -121.17(15) . . . . ?
C50 P2 N2 C70 40.7(3) . . . . ?
C50 P2 C15 C10 120.1(2) . . . . ?
C50 P2 C15 C14 -61.1(3) . . . . ?
C50 P2 C40 C45 -8.6(3) . . . . ?
C50 P2 C40 C41 169.5(3) . . . . ?
C50 C55 C54 C53 0.1(5) . . . . ?
C34 C33 C32 C31 0.4(5) . . . . ?
C41 C40 C45 C44 0.1(5) . . . . ?
C41 C42 C43 C44 0.8(6) . . . . ?
C61 C62 C63 C64 0.8(5) . . . . ?
C61 C62 C63 C67 176.8(3) . . . . ?
C92 C93 C94 C95 -0.7(5) . . . . ?
C94 C93 C92 C91 0.2(5) . . . . ?
C64 C65 C60 N1 178.0(3) . . . . ?
C64 C65 C60 C61 2.2(4) . . . . ?
C144 C145 C140 N4 -177.1(2) . . . . ?
C144 C145 C140 C141 -1.3(4) . . . . ?
C53 C52 C51 C50 0.0(6) . . . . ?
C32 C33 C34 C35 1.1(5) . . . . ?
C66 C61 C62 C63 -175.2(3) . . . . ?
C78 C75 C70 N2 5.5(5) . . . . ?
C78 C75 C70 C71 -179.1(3) . . . . ?
C78 C75 C74 C73 179.4(3) . . . . ?
C147 C143 C144 C145 178.5(3) . . . . ?
C146 C141 C140 N4 0.0(4) . . . . ?
C146 C141 C140 C145 -175.8(3) . . . . ?
C77 C73 C72 C71 -178.2(3) . . . . ?
C155 C150 C151 F2 178.3(4) . . . . ?
C155 C150 C151 C152 3.0(7) . . . . ?
C150 C155 C154 C153 -1.5(7) . . . . ?
C150 C151 C152 C153 -5.0(8) . . . . ?
C152 C153 C154 C155 -0.5(8) . . . . ?
C154 C153 C152 C151 3.8(8) . . . . ?
C154 C155 C150 F1 -177.4(4) . . . . ?
C154 C155 C150 C151 0.3(7) . . . . ?

loop_
_smtbx_masks_void_nr
_smtbx_masks_void_average_x
_smtbx_masks_void_average_y
_smtbx_masks_void_average_z
_smtbx_masks_void_volume
_smtbx_masks_void_count_electrons
_smtbx_masks_void_content
1 -0.956 0.500 0.000 977.5 234.4 '4 C6H4F2'
2 0.409 0.028 0.410 48.8 1.4 ?
3 0.591 0.972 0.590 48.8 1.4 ?
